data_1505592
loop_
_publ_author_name
'Medina-Molner, Alfredo'
'Blacque, Olivier'
'Spingler, Bernhard'

_publ_section_title
;
 The synthesis of 1,2-bis(1,5,9-triazacyclododecyl)ethane: a showcase for
 the importance of the linker length within bis(alkylating) reagents.
;
_journal_issue 23
_journal_name_full 'Organic letters'
_journal_page_first 4829
_journal_page_last 4831
_journal_paper_doi 10.1021/ol7021627
_journal_volume 9
_journal_year 2007
_chemical_formula_sum 'C26 H52 F12 N6 O13 S4'
_chemical_formula_weight 1012.98
_chemical_name_systematic
; 
 ? 
;
_space_group_IT_number 2
_symmetry_cell_setting triclinic
_symmetry_space_group_name_Hall '-P 1'
_symmetry_space_group_name_H-M 'P -1'
_atom_sites_solution_hydrogens geom
_atom_sites_solution_primary direct
_atom_sites_solution_secondary difmap
_audit_creation_method SHELXL-97
_cell_angle_alpha 67.366(14)
_cell_angle_beta 86.690(15)
_cell_angle_gamma 70.747(14)
_cell_formula_units_Z 2
_cell_length_a 10.9082(19)
_cell_length_b 15.094(3)
_cell_length_c 15.126(3)
_cell_measurement_reflns_used 21925
_cell_measurement_temperature 183(2)
_cell_measurement_theta_max 123.67
_cell_measurement_theta_min 6.34
_cell_volume 2163.3(8)
_computing_cell_refinement 'X-Area (Stoe, 2005)'
_computing_data_collection 'X-Area (Stoe, 2005)'
_computing_data_reduction 'X-RED32 (Stoe, 2005)'
_computing_molecular_graphics 'ORTEP-3 (Farrugia, 1997)'
_computing_publication_material 'SHELXL-97 (Sheldrick, 1997)'
_computing_structure_refinement 'SHELXL-97 (Sheldrick, 1997)'
_computing_structure_solution 'SIR-97 (Altomare, 1999)'
_diffrn_ambient_temperature 183(2)
_diffrn_measured_fraction_theta_full 0.962
_diffrn_measured_fraction_theta_max 0.962
_diffrn_measurement_device_type 'Stoe IPDS 2T'
_diffrn_measurement_method '/o oscillation scan'
_diffrn_radiation_monochromator graphite
_diffrn_radiation_source 'fine-focus sealed tube'
_diffrn_radiation_type CuK\a
_diffrn_radiation_wavelength 1.54186
_diffrn_reflns_av_R_equivalents 0.0000
_diffrn_reflns_av_sigmaI/netI 0.0638
_diffrn_reflns_limit_h_max 11
_diffrn_reflns_limit_h_min -11
_diffrn_reflns_limit_k_max 16
_diffrn_reflns_limit_k_min -14
_diffrn_reflns_limit_l_max 16
_diffrn_reflns_limit_l_min 0
_diffrn_reflns_number 5236
_diffrn_reflns_theta_full 55.00
_diffrn_reflns_theta_max 55.00
_diffrn_reflns_theta_min 3.18
_diffrn_standards_interval_count 'every image'
_diffrn_standards_interval_time 18
_diffrn_standards_number 50-200
_exptl_absorpt_coefficient_mu 3.071
_exptl_absorpt_correction_T_max 0.7295
_exptl_absorpt_correction_T_min 0.4000
_exptl_absorpt_correction_type numerical
_exptl_crystal_colour colorless
_exptl_crystal_density_diffrn 1.555
_exptl_crystal_density_method 'not measured'
_exptl_crystal_description plate
_exptl_crystal_F_000 1052
_exptl_crystal_size_max 0.33
_exptl_crystal_size_mid 0.30
_exptl_crystal_size_min 0.12
_refine_diff_density_max 0.581
_refine_diff_density_min -0.459
_refine_diff_density_rms 0.090
_refine_ls_extinction_coef 0.0034(8)
_refine_ls_extinction_expression Fc^*^=kFc[1+0.001xFc^2^\l^3^/sin(2\q)]^-1/4^
_refine_ls_extinction_method SHELXL
_refine_ls_goodness_of_fit_ref 1.032
_refine_ls_hydrogen_treatment mixed
_refine_ls_matrix_type full
_refine_ls_number_parameters 555
_refine_ls_number_reflns 5236
_refine_ls_number_restraints 1
_refine_ls_restrained_S_all 1.032
_refine_ls_R_factor_all 0.1358
_refine_ls_R_factor_gt 0.0920
_refine_ls_shift/su_max 0.007
_refine_ls_shift/su_mean 0.001
_refine_ls_structure_factor_coef Fsqd
_refine_ls_weighting_details 'calc w=1/[\s^2^(Fo^2^)+(0.1575P)^2^+6.1378P] where P=(Fo^2^+2Fc^2^)/3'
_refine_ls_weighting_scheme calc
_refine_ls_wR_factor_gt 0.2617
_refine_ls_wR_factor_ref 0.2896
_reflns_number_gt 3096
_reflns_number_total 5236
_reflns_threshold_expression >2sigma(I)
_cod_data_source_file ol7021627-file005.cif
_cod_data_source_block am050207
_cod_original_cell_volume 2163.2(7)
_cod_original_sg_symbol_H-M P-1
_cod_database_code 1505592

loop_
_symmetry_equiv_pos_as_xyz
'x, y, z'
'-x, -y, -z'

loop_
_atom_site_label
_atom_site_type_symbol
_atom_site_fract_x
_atom_site_fract_y
_atom_site_fract_z
_atom_site_U_iso_or_equiv
_atom_site_adp_type
_atom_site_occupancy
_atom_site_symmetry_multiplicity
_atom_site_calc_flag
_atom_site_refinement_flags
C2 C 0.2119(9) 0.2961(8) 0.8641(8) 0.070(3) Uani 1 1 d .
H2A H 0.1531 0.3660 0.8269 0.084 Uiso 1 1 calc R
H2B H 0.1967 0.2498 0.8374 0.084 Uiso 1 1 calc R
C3 C 0.1826(9) 0.2640(9) 0.9688(7) 0.072(3) Uani 1 1 d .
H3A H 0.0888 0.2722 0.9730 0.086 Uiso 1 1 calc R
H3B H 0.2327 0.1909 1.0034 0.086 Uiso 1 1 calc R
C4 C 0.2154(9) 0.3243(9) 1.0179(8) 0.077(3) Uani 1 1 d .
H4B H 0.1553 0.3955 0.9912 0.092 Uiso 1 1 calc R
H4A H 0.2048 0.2946 1.0875 0.092 Uiso 1 1 calc R
C6 C 0.3630(10) 0.3673(8) 0.8999(7) 0.067(3) Uani 1 1 d .
H6B H 0.4472 0.3799 0.8879 0.080 Uiso 1 1 calc R
H6A H 0.2918 0.4332 0.8702 0.080 Uiso 1 1 calc R
C7 C 0.4469(9) 0.1844(7) 0.9025(7) 0.061(2) Uani 1 1 d .
H7A H 0.4277 0.1434 0.8708 0.073 Uiso 1 1 calc R
H7B H 0.4267 0.1569 0.9703 0.073 Uiso 1 1 calc R
C8 C 0.5932(9) 0.1675(7) 0.9012(7) 0.063(3) Uani 1 1 d .
H8A H 0.6394 0.0932 0.9233 0.076 Uiso 1 1 calc R
H8B H 0.6119 0.1986 0.8335 0.076 Uiso 1 1 calc R
C9 C 0.6532(10) 0.2071(9) 0.9595(7) 0.069(3) Uani 1 1 d .
H9A H 0.7489 0.1735 0.9670 0.082 Uiso 1 1 calc R
H9B H 0.6346 0.2811 0.9241 0.082 Uiso 1 1 calc R
C11 C 0.6238(10) 0.2530(9) 1.1048(8) 0.075(3) Uani 1 1 d .
H11A H 0.7158 0.2503 1.1014 0.090 Uiso 1 1 calc R
H11B H 0.6070 0.2256 1.1734 0.090 Uiso 1 1 calc R
C12 C 0.5360(10) 0.3624(8) 1.0578(8) 0.074(3) Uani 1 1 d .
H12A H 0.5593 0.3912 0.9910 0.089 Uiso 1 1 calc R
H12B H 0.5526 0.4016 1.0925 0.089 Uiso 1 1 calc R
C13 C 0.3904(10) 0.3765(8) 1.0558(8) 0.071(3) Uani 1 1 d .
H13A H 0.3660 0.3514 1.1228 0.085 Uiso 1 1 calc R
H13B H 0.3406 0.4501 1.0254 0.085 Uiso 1 1 calc R
C14 C 0.3772(9) 0.3417(7) 0.7494(6) 0.057(2) Uani 1 1 d .
H14A H 0.4617 0.3536 0.7454 0.068 Uiso 1 1 calc R
H14B H 0.3083 0.4090 0.7206 0.068 Uiso 1 1 calc R
C15 C 0.3774(9) 0.2792(7) 0.6887(7) 0.058(2) Uani 1 1 d .
H15A H 0.4613 0.2223 0.7039 0.070 Uiso 1 1 calc R
H15B H 0.3073 0.2491 0.7083 0.070 Uiso 1 1 calc R
C17 C 0.2226(9) 0.4069(7) 0.5520(7) 0.063(3) Uani 1 1 d .
H17A H 0.2224 0.4592 0.4875 0.076 Uiso 1 1 calc R
H17B H 0.1907 0.4423 0.5962 0.076 Uiso 1 1 calc R
C18 C 0.1299(9) 0.3522(8) 0.5467(8) 0.072(3) Uani 1 1 d .
H18A H 0.0403 0.4018 0.5300 0.086 Uiso 1 1 calc R
H18B H 0.1315 0.2993 0.6111 0.086 Uiso 1 1 calc R
C19 C 0.1617(9) 0.3021(8) 0.4740(8) 0.068(3) Uani 1 1 d .
H19A H 0.0939 0.2726 0.4714 0.082 Uiso 1 1 calc R
H19B H 0.1617 0.3540 0.4094 0.082 Uiso 1 1 calc R
C21 C 0.3484(10) 0.1893(8) 0.4198(7) 0.073(3) Uani 1 1 d .
H21A H 0.3336 0.2511 0.3602 0.088 Uiso 1 1 calc R
H21B H 0.3021 0.1473 0.4093 0.088 Uiso 1 1 calc R
C22 C 0.4934(10) 0.1294(7) 0.4382(8) 0.068(3) Uani 1 1 d .
H22A H 0.5159 0.0971 0.5085 0.082 Uiso 1 1 calc R
H22B H 0.5116 0.0742 0.4143 0.082 Uiso 1 1 calc R
C23 C 0.5809(11) 0.1912(8) 0.3924(8) 0.074(3) Uani 1 1 d .
H23A H 0.6720 0.1443 0.4040 0.089 Uiso 1 1 calc R
H23B H 0.5588 0.2230 0.3221 0.089 Uiso 1 1 calc R
C25 C 0.6163(10) 0.2346(8) 0.5309(7) 0.065(3) Uani 1 1 d .
H25A H 0.7099 0.1930 0.5418 0.078 Uiso 1 1 calc R
H25B H 0.5670 0.1901 0.5691 0.078 Uiso 1 1 calc R
C26 C 0.5951(9) 0.3207(7) 0.5654(7) 0.063(3) Uani 1 1 d .
H26A H 0.6508 0.3613 0.5308 0.076 Uiso 1 1 calc R
H26B H 0.6239 0.2907 0.6346 0.076 Uiso 1 1 calc R
C27 C 0.4532(9) 0.3924(7) 0.5507(7) 0.061(3) Uani 1 1 d .
H27B H 0.4448 0.4379 0.5852 0.073 Uiso 1 1 calc R
H27A H 0.4309 0.4355 0.4814 0.073 Uiso 1 1 calc R
C34 C 0.8434(13) 0.4287(11) 0.7861(10) 0.096(4) Uani 1 1 d .
C44 C 1.0699(13) 0.7021(11) 0.7584(10) 0.093(4) Uani 1 1 d .
C54 C 0.9966(19) 0.0696(18) 0.842(2) 0.149(7) Uani 1 1 d .
C64 C 0.7166(11) -0.0269(9) 0.7442(8) 0.071(3) Uani 1 1 d .
C70 C 1.0959(15) 0.0472(14) 0.5628(13) 0.141(6) Uani 1 1 d .
H70A H 1.0731 -0.0093 0.6108 0.169 Uiso 1 1 calc R
H70B H 1.0996 0.0411 0.5004 0.169 Uiso 1 1 calc R
H70C H 1.0298 0.1119 0.5574 0.169 Uiso 1 1 calc R
N1 N 0.3551(7) 0.2926(6) 0.8553(5) 0.0565(19) Uani 1 1 d .
N5 N 0.3513(7) 0.3225(6) 1.0030(6) 0.065(2) Uani 1 1 d .
N10 N 0.6025(8) 0.1884(6) 1.0576(6) 0.066(2) Uani 1 1 d D
H10 H 0.646(9) 0.123(2) 1.087(7) 0.079 Uiso 1 1 d D
N16 N 0.3596(7) 0.3360(5) 0.5858(5) 0.0535(19) Uani 1 1 d .
N20 N 0.2911(8) 0.2205(6) 0.5009(6) 0.066(2) Uani 1 1 d .
H20A H 0.2833 0.1643 0.5510 0.080 Uiso 1 1 calc R
H20B H 0.3480 0.2427 0.5224 0.080 Uiso 1 1 calc R
N24 N 0.5740(7) 0.2733(6) 0.4269(5) 0.062(2) Uani 1 1 d .
H24A H 0.6255 0.3095 0.3913 0.075 Uiso 1 1 calc R
H24B H 0.4896 0.3174 0.4160 0.075 Uiso 1 1 calc R
O31 O 0.6529(8) 0.4079(7) 0.7144(7) 0.114(3) Uani 1 1 d .
O32 O 0.6079(8) 0.4760(7) 0.8342(6) 0.096(2) Uani 1 1 d .
O33 O 0.6559(7) 0.5757(6) 0.6755(6) 0.096(3) Uani 1 1 d .
O41 O 1.1122(8) 0.5597(6) 0.6965(7) 0.105(3) Uani 1 1 d .
O42 O 1.1287(8) 0.7223(7) 0.5855(6) 0.100(3) Uani 1 1 d .
O43 O 1.2961(7) 0.6096(6) 0.7144(7) 0.110(3) Uani 1 1 d .
O51 O 1.2177(8) -0.0201(6) 0.7912(6) 0.098(2) Uani 1 1 d .
O52 O 1.2174(9) 0.0395(6) 0.9189(6) 0.102(3) Uani 1 1 d .
O53 O 1.1510(9) 0.1595(6) 0.7533(6) 0.102(3) Uani 1 1 d .
O61 O 0.5320(7) -0.0262(6) 0.8551(5) 0.0747(19) Uani 1 1 d .
O62 O 0.5729(7) -0.1371(5) 0.7704(5) 0.0735(19) Uani 1 1 d .
O63 O 0.4806(7) 0.0453(5) 0.6812(5) 0.075(2) Uani 1 1 d .
O71 O 1.2239(7) 0.0443(7) 0.5925(6) 0.092(2) Uani 1 1 d .
H71 H 1.2236 0.0422 0.6488 0.137 Uiso 1 1 calc R
F35 F 0.8741(9) 0.3366(8) 0.8524(9) 0.200(6) Uani 1 1 d .
F36 F 0.9150(7) 0.4249(7) 0.7150(9) 0.149(4) Uani 1 1 d .
F37 F 0.8714(7) 0.4916(8) 0.8177(6) 0.138(3) Uani 1 1 d .
F45 F 0.9449(7) 0.7332(7) 0.7353(7) 0.129(3) Uani 1 1 d .
F46 F 1.0948(11) 0.6392(10) 0.8488(7) 0.171(4) Uani 1 1 d .
F47 F 1.1051(9) 0.7783(8) 0.7534(8) 0.159(4) Uani 1 1 d .
F55 F 0.9445(11) 0.0882(14) 0.7504(13) 0.245(8) Uani 1 1 d .
F56 F 0.9967(12) -0.0246(12) 0.9018(12) 0.222(6) Uani 1 1 d .
F57 F 0.9347(13) 0.1289(15) 0.8750(16) 0.312(12) Uani 1 1 d .
F65 F 0.8069(6) -0.0966(5) 0.8126(5) 0.0928(19) Uani 1 1 d .
F66 F 0.7566(6) -0.0326(5) 0.6602(5) 0.0863(18) Uani 1 1 d .
F67 F 0.7171(6) 0.0647(4) 0.7393(4) 0.0808(17) Uani 1 1 d .
S30 S 0.6694(2) 0.47726(19) 0.74855(18) 0.0590(7) Uani 1 1 d .
S40 S 1.1611(3) 0.6414(2) 0.6805(2) 0.0797(9) Uani 1 1 d .
S50 S 1.1632(3) 0.0626(2) 0.8253(2) 0.0808(9) Uani 1 1 d .
S60 S 0.5556(3) -0.0360(2) 0.76507(19) 0.0653(8) Uani 1 1 d .

loop_
_atom_site_aniso_label
_atom_site_aniso_U_11
_atom_site_aniso_U_22
_atom_site_aniso_U_33
_atom_site_aniso_U_23
_atom_site_aniso_U_13
_atom_site_aniso_U_12
C2 0.049(6) 0.077(7) 0.097(8) -0.045(6) 0.005(5) -0.024(5)
C3 0.037(5) 0.097(8) 0.084(7) -0.036(6) 0.006(5) -0.024(6)
C4 0.052(6) 0.110(9) 0.083(7) -0.055(7) 0.022(5) -0.029(6)
C6 0.070(7) 0.064(6) 0.070(7) -0.029(5) 0.005(5) -0.024(6)
C7 0.058(6) 0.062(6) 0.076(6) -0.040(5) 0.004(5) -0.023(5)
C8 0.049(6) 0.063(6) 0.086(7) -0.038(6) 0.007(5) -0.019(5)
C9 0.057(6) 0.088(8) 0.065(6) -0.029(6) 0.002(5) -0.029(6)
C11 0.064(7) 0.095(9) 0.082(7) -0.045(7) 0.008(6) -0.035(7)
C12 0.083(8) 0.078(8) 0.081(7) -0.043(6) 0.011(6) -0.039(7)
C13 0.062(6) 0.083(7) 0.081(7) -0.047(6) 0.005(5) -0.025(6)
C14 0.057(6) 0.052(6) 0.065(6) -0.026(5) 0.006(5) -0.018(5)
C15 0.047(5) 0.065(6) 0.082(7) -0.043(6) 0.005(5) -0.024(5)
C17 0.052(6) 0.067(6) 0.073(6) -0.031(5) 0.003(5) -0.018(5)
C18 0.042(5) 0.074(7) 0.106(8) -0.041(6) 0.015(5) -0.024(5)
C19 0.053(6) 0.074(7) 0.083(7) -0.028(6) -0.005(5) -0.028(6)
C21 0.087(8) 0.089(8) 0.074(7) -0.045(6) 0.009(6) -0.052(7)
C22 0.077(7) 0.059(6) 0.095(7) -0.049(6) 0.013(6) -0.033(6)
C23 0.077(7) 0.082(7) 0.091(7) -0.056(6) 0.020(6) -0.035(6)
C25 0.067(6) 0.075(7) 0.070(6) -0.038(6) 0.014(5) -0.037(6)
C26 0.056(6) 0.076(7) 0.088(7) -0.050(6) 0.013(5) -0.039(6)
C27 0.075(7) 0.058(6) 0.073(6) -0.032(5) 0.017(5) -0.046(6)
C34 0.083(9) 0.093(10) 0.095(9) -0.004(8) -0.003(8) -0.047(8)
C44 0.090(10) 0.106(10) 0.103(10) -0.057(9) 0.014(8) -0.039(8)
C54 0.100(14) 0.155(18) 0.22(2) -0.076(17) 0.039(15) -0.077(14)
C64 0.084(8) 0.075(8) 0.063(7) -0.029(6) -0.001(6) -0.036(7)
C70 0.100(11) 0.165(16) 0.176(16) -0.061(13) -0.001(10) -0.070(11)
N1 0.052(5) 0.058(5) 0.067(5) -0.029(4) 0.009(4) -0.021(4)
N5 0.058(5) 0.082(6) 0.069(5) -0.037(5) 0.011(4) -0.031(4)
N10 0.078(6) 0.068(5) 0.062(5) -0.029(4) 0.006(4) -0.031(5)
N16 0.056(5) 0.053(5) 0.063(5) -0.026(4) 0.004(4) -0.026(4)
N20 0.070(6) 0.068(5) 0.071(5) -0.029(4) 0.004(4) -0.034(5)
N24 0.056(5) 0.065(5) 0.082(6) -0.036(4) 0.015(4) -0.033(4)
O31 0.106(6) 0.125(7) 0.180(9) -0.109(7) 0.032(6) -0.070(6)
O32 0.104(6) 0.128(7) 0.090(5) -0.063(5) 0.031(5) -0.058(6)
O33 0.076(5) 0.089(6) 0.094(5) 0.009(4) -0.007(4) -0.042(4)
O41 0.084(6) 0.073(5) 0.174(8) -0.060(5) 0.037(5) -0.037(5)
O42 0.084(6) 0.118(7) 0.084(5) -0.019(5) 0.013(4) -0.042(5)
O43 0.048(5) 0.097(6) 0.159(8) -0.023(6) -0.003(5) -0.022(4)
O51 0.095(6) 0.091(6) 0.128(7) -0.058(5) 0.009(5) -0.035(5)
O52 0.116(7) 0.096(6) 0.087(5) -0.031(5) -0.008(5) -0.030(5)
O53 0.120(7) 0.072(5) 0.106(6) -0.004(5) -0.012(5) -0.054(5)
O61 0.079(5) 0.093(5) 0.072(4) -0.042(4) 0.014(4) -0.041(4)
O62 0.079(5) 0.065(4) 0.091(5) -0.038(4) 0.005(4) -0.031(4)
O63 0.080(5) 0.080(5) 0.080(5) -0.031(4) 0.001(4) -0.044(4)
O71 0.078(5) 0.087(5) 0.118(6) -0.040(5) 0.008(5) -0.038(4)
F35 0.089(6) 0.156(9) 0.246(12) 0.056(9) -0.055(7) -0.053(6)
F36 0.066(5) 0.160(8) 0.229(11) -0.089(8) 0.047(6) -0.038(5)
F37 0.103(6) 0.209(9) 0.159(7) -0.087(7) 0.001(5) -0.103(6)
F45 0.055(4) 0.151(7) 0.193(8) -0.107(7) 0.015(5) -0.005(4)
F46 0.182(10) 0.242(12) 0.101(7) -0.070(8) 0.035(6) -0.087(9)
F47 0.158(8) 0.157(8) 0.244(11) -0.144(9) 0.023(7) -0.075(7)
F55 0.100(8) 0.38(2) 0.277(17) -0.111(16) -0.010(9) -0.115(11)
F56 0.171(11) 0.248(14) 0.320(17) -0.116(13) 0.105(11) -0.166(12)
F57 0.124(10) 0.30(2) 0.41(3) -0.115(19) 0.152(14) -0.001(11)
F65 0.066(4) 0.096(5) 0.106(5) -0.029(4) -0.002(4) -0.024(4)
F66 0.082(4) 0.102(5) 0.095(4) -0.053(4) 0.025(3) -0.041(4)
F67 0.079(4) 0.082(4) 0.104(4) -0.046(4) 0.006(3) -0.044(3)
S30 0.0541(14) 0.0650(16) 0.0720(16) -0.0332(13) 0.0055(12) -0.0297(13)
S40 0.0517(16) 0.0738(19) 0.119(3) -0.0414(18) 0.0177(15) -0.0251(14)
S50 0.0618(17) 0.078(2) 0.107(2) -0.0315(18) 0.0071(15) -0.0345(15)
S60 0.0697(17) 0.0697(18) 0.0733(17) -0.0351(15) 0.0081(13) -0.0355(15)

loop_
_atom_type_symbol
_atom_type_description
_atom_type_scat_dispersion_real
_atom_type_scat_dispersion_imag
_atom_type_scat_source
C C 0.0181 0.0091 'International Tables Vol C Tables 4.2.6.8 and 6.1.1.4'
H H 0.0000 0.0000 'International Tables Vol C Tables 4.2.6.8 and 6.1.1.4'
N N 0.0311 0.0180 'International Tables Vol C Tables 4.2.6.8 and 6.1.1.4'
O O 0.0492 0.0322 'International Tables Vol C Tables 4.2.6.8 and 6.1.1.4'
F F 0.0727 0.0534 'International Tables Vol C Tables 4.2.6.8 and 6.1.1.4'
S S 0.3331 0.5567 'International Tables Vol C Tables 4.2.6.8 and 6.1.1.4'

loop_
_geom_angle_atom_site_label_1
_geom_angle_atom_site_label_2
_geom_angle_atom_site_label_3
_geom_angle
C3 C2 N1 109.7(7)
C3 C2 H2A 109.7
N1 C2 H2A 109.7
C3 C2 H2B 109.7
N1 C2 H2B 109.7
H2A C2 H2B 108.2
C4 C3 C2 113.2(8)
C4 C3 H3A 108.9
C2 C3 H3A 108.9
C4 C3 H3B 108.9
C2 C3 H3B 108.9
H3A C3 H3B 107.7
N5 C4 C3 109.8(8)
N5 C4 H4B 109.7
C3 C4 H4B 109.7
N5 C4 H4A 109.7
C3 C4 H4A 109.7
H4B C4 H4A 108.2
N5 C6 N1 108.5(7)
N5 C6 H6B 110.0
N1 C6 H6B 110.0
N5 C6 H6A 110.0
N1 C6 H6A 110.0
H6B C6 H6A 108.4
N1 C7 C8 117.3(7)
N1 C7 H7A 108.0
C8 C7 H7A 108.0
N1 C7 H7B 108.0
C8 C7 H7B 108.0
H7A C7 H7B 107.2
C9 C8 C7 119.0(8)
C9 C8 H8A 107.6
C7 C8 H8A 107.6
C9 C8 H8B 107.6
C7 C8 H8B 107.6
H8A C8 H8B 107.0
N10 C9 C8 112.7(8)
N10 C9 H9A 109.1
C8 C9 H9A 109.0
N10 C9 H9B 109.1
C8 C9 H9B 109.1
H9A C9 H9B 107.8
N10 C11 C12 111.8(8)
N10 C11 H11A 109.2
C12 C11 H11A 109.2
N10 C11 H11B 109.2
C12 C11 H11B 109.2
H11A C11 H11B 107.9
C11 C12 C13 114.3(9)
C11 C12 H12A 108.7
C13 C12 H12A 108.7
C11 C12 H12B 108.7
C13 C12 H12B 108.7
H12A C12 H12B 107.6
N5 C13 C12 114.2(8)
N5 C13 H13A 108.7
C12 C13 H13A 108.7
N5 C13 H13B 108.7
C12 C13 H13B 108.7
H13A C13 H13B 107.6
N1 C14 C15 115.2(7)
N1 C14 H14A 108.5
C15 C14 H14A 108.5
N1 C14 H14B 108.5
C15 C14 H14B 108.5
H14A C14 H14B 107.5
N16 C15 C14 115.2(7)
N16 C15 H15A 108.5
C14 C15 H15A 108.5
N16 C15 H15B 108.5
C14 C15 H15B 108.5
H15A C15 H15B 107.5
N16 C17 C18 112.7(8)
N16 C17 H17A 109.0
C18 C17 H17A 109.0
N16 C17 H17B 109.0
C18 C17 H17B 109.0
H17A C17 H17B 107.8
C17 C18 C19 114.2(8)
C17 C18 H18A 108.7
C19 C18 H18A 108.7
C17 C18 H18B 108.7
C19 C18 H18B 108.7
H18A C18 H18B 107.6
N20 C19 C18 110.7(8)
N20 C19 H19A 109.5
C18 C19 H19A 109.5
N20 C19 H19B 109.5
C18 C19 H19B 109.5
H19A C19 H19B 108.1
N20 C21 C22 113.4(8)
N20 C21 H21A 108.9
C22 C21 H21A 108.9
N20 C21 H21B 108.9
C22 C21 H21B 108.9
H21A C21 H21B 107.7
C23 C22 C21 115.0(9)
C23 C22 H22A 108.5
C21 C22 H22A 108.5
C23 C22 H22B 108.5
C21 C22 H22B 108.5
H22A C22 H22B 107.5
N24 C23 C22 115.6(8)
N24 C23 H23A 108.4
C22 C23 H23A 108.4
N24 C23 H23B 108.4
C22 C23 H23B 108.4
H23A C23 H23B 107.4
N24 C25 C26 112.2(8)
N24 C25 H25A 109.2
C26 C25 H25A 109.2
N24 C25 H25B 109.2
C26 C25 H25B 109.2
H25A C25 H25B 107.9
C25 C26 C27 114.3(7)
C25 C26 H26A 108.7
C27 C26 H26A 108.7
C25 C26 H26B 108.7
C27 C26 H26B 108.7
H26A C26 H26B 107.6
N16 C27 C26 112.4(7)
N16 C27 H27B 109.1
C26 C27 H27B 109.1
N16 C27 H27A 109.1
C26 C27 H27A 109.1
H27B C27 H27A 107.9
F36 C34 F35 108.0(14)
F36 C34 F37 106.4(10)
F35 C34 F37 111.4(12)
F36 C34 S30 111.9(9)
F35 C34 S30 109.7(8)
F37 C34 S30 109.4(10)
F47 C44 F45 110.1(12)
F47 C44 F46 105.2(12)
F45 C44 F46 109.2(12)
F47 C44 S40 110.9(10)
F45 C44 S40 110.3(9)
F46 C44 S40 111.1(11)
F57 C54 F56 108(2)
F57 C54 F55 114(2)
F56 C54 F55 107.0(17)
F57 C54 S50 115.9(17)
F56 C54 S50 107.4(15)
F55 C54 S50 104.5(15)
F65 C64 F66 107.7(9)
F65 C64 F67 106.3(8)
F66 C64 F67 105.8(8)
F65 C64 S60 113.8(7)
F66 C64 S60 112.5(7)
F67 C64 S60 110.2(8)
O71 C70 H70A 109.5
O71 C70 H70B 109.5
H70A C70 H70B 109.5
O71 C70 H70C 109.5
H70A C70 H70C 109.5
H70B C70 H70C 109.5
C7 N1 C14 112.1(7)
C7 N1 C2 110.6(7)
C14 N1 C2 109.2(7)
C7 N1 C6 115.9(7)
C14 N1 C6 105.1(6)
C2 N1 C6 103.4(7)
C6 N5 C4 108.2(8)
C6 N5 C13 112.2(8)
C4 N5 C13 111.4(7)
C11 N10 C9 114.5(8)
C11 N10 H10 114(7)
C9 N10 H10 100(7)
C15 N16 C27 112.5(7)
C15 N16 C17 112.9(7)
C27 N16 C17 110.2(7)
C19 N20 C21 114.0(8)
C19 N20 H20A 108.8
C21 N20 H20A 108.8
C19 N20 H20B 108.8
C21 N20 H20B 108.8
H20A N20 H20B 107.6
C25 N24 C23 113.9(8)
C25 N24 H24A 108.8
C23 N24 H24A 108.8
C25 N24 H24B 108.8
C23 N24 H24B 108.8
H24A N24 H24B 107.7
C70 O71 H71 109.5
O31 S30 O32 114.0(5)
O31 S30 O33 114.5(6)
O32 S30 O33 116.4(5)
O31 S30 C34 104.2(6)
O32 S30 C34 103.9(6)
O33 S30 C34 101.4(5)
O41 S40 O43 114.7(5)
O41 S40 O42 115.7(6)
O43 S40 O42 113.0(5)
O41 S40 C44 103.2(6)
O43 S40 C44 104.6(6)
O42 S40 C44 103.7(6)
O53 S50 O52 117.4(5)
O53 S50 O51 112.8(6)
O52 S50 O51 113.4(5)
O53 S50 C54 102.4(9)
O52 S50 C54 104.5(10)
O51 S50 C54 104.4(8)
O61 S60 O63 117.9(5)
O61 S60 O62 113.1(4)
O63 S60 O62 115.1(4)
O61 S60 C64 103.2(4)
O63 S60 C64 101.7(5)
O62 S60 C64 103.0(5)

loop_
_geom_bond_atom_site_label_1
_geom_bond_atom_site_label_2
_geom_bond_distance
C2 C3 1.517(14)
C2 N1 1.545(11)
C2 H2A 0.9900
C2 H2B 0.9900
C3 C4 1.507(14)
C3 H3A 0.9900
C3 H3B 0.9900
C4 N5 1.480(12)
C4 H4B 0.9900
C4 H4A 0.9900
C6 N5 1.459(12)
C6 N1 1.546(11)
C6 H6B 0.9900
C6 H6A 0.9900
C7 N1 1.512(12)
C7 C8 1.531(12)
C7 H7A 0.9900
C7 H7B 0.9900
C8 C9 1.514(12)
C8 H8A 0.9900
C8 H8B 0.9900
C9 N10 1.507(12)
C9 H9A 0.9900
C9 H9B 0.9900
C11 N10 1.490(12)
C11 C12 1.509(15)
C11 H11A 0.9900
C11 H11B 0.9900
C12 C13 1.532(14)
C12 H12A 0.9900
C12 H12B 0.9900
C13 N5 1.500(11)
C13 H13A 0.9900
C13 H13B 0.9900
C14 N1 1.527(11)
C14 C15 1.549(12)
C14 H14A 0.9900
C14 H14B 0.9900
C15 N16 1.446(11)
C15 H15A 0.9900
C15 H15B 0.9900
C17 N16 1.501(12)
C17 C18 1.524(12)
C17 H17A 0.9900
C17 H17B 0.9900
C18 C19 1.525(14)
C18 H18A 0.9900
C18 H18B 0.9900
C19 N20 1.487(13)
C19 H19A 0.9900
C19 H19B 0.9900
C21 N20 1.511(12)
C21 C22 1.519(14)
C21 H21A 0.9900
C21 H21B 0.9900
C22 C23 1.509(13)
C22 H22A 0.9900
C22 H22B 0.9900
C23 N24 1.497(11)
C23 H23A 0.9900
C23 H23B 0.9900
C25 N24 1.493(12)
C25 C26 1.525(12)
C25 H25A 0.9900
C25 H25B 0.9900
C26 C27 1.538(13)
C26 H26A 0.9900
C26 H26B 0.9900
C27 N16 1.488(10)
C27 H27B 0.9900
C27 H27A 0.9900
C34 F36 1.300(15)
C34 F35 1.307(14)
C34 F37 1.335(15)
C34 S30 1.830(13)
C44 F47 1.303(14)
C44 F45 1.307(14)
C44 F46 1.310(15)
C44 S40 1.819(13)
C54 F57 1.19(3)
C54 F56 1.36(2)
C54 F55 1.41(3)
C54 S50 1.794(17)
C64 F65 1.321(12)
C64 F66 1.346(11)
C64 F67 1.357(11)
C64 S60 1.807(11)
C70 O71 1.473(14)
C70 H70A 0.9800
C70 H70B 0.9800
C70 H70C 0.9800
N10 H10 0.88(2)
N20 H20A 0.9200
N20 H20B 0.9200
N24 H24A 0.9200
N24 H24B 0.9200
O31 S30 1.395(7)
O32 S30 1.420(8)
O33 S30 1.436(7)
O41 S40 1.434(7)
O42 S40 1.451(8)
O43 S40 1.447(8)
O51 S50 1.465(8)
O52 S50 1.434(8)
O53 S50 1.416(7)
O61 S60 1.425(7)
O62 S60 1.444(7)
O63 S60 1.429(7)
O71 H71 0.8400

loop_
_geom_torsion_atom_site_label_1
_geom_torsion_atom_site_label_2
_geom_torsion_atom_site_label_3
_geom_torsion_atom_site_label_4
_geom_torsion
N1 C2 C3 C4 53.9(11)
C2 C3 C4 N5 -52.3(12)
N1 C7 C8 C9 67.9(12)
C7 C8 C9 N10 42.2(13)
N10 C11 C12 C13 57.3(11)
C11 C12 C13 N5 -59.8(12)
N1 C14 C15 N16 162.5(7)
N16 C17 C18 C19 -63.7(12)
C17 C18 C19 N20 63.3(11)
N20 C21 C22 C23 -97.9(10)
C21 C22 C23 N24 63.1(12)
N24 C25 C26 C27 57.8(11)
C25 C26 C27 N16 48.6(11)
C8 C7 N1 C14 58.5(10)
C8 C7 N1 C2 -179.3(8)
C8 C7 N1 C6 -62.1(10)
C15 C14 N1 C7 51.8(10)
C15 C14 N1 C2 -71.2(9)
C15 C14 N1 C6 178.5(8)
C3 C2 N1 C7 65.6(10)
C3 C2 N1 C14 -170.6(8)
C3 C2 N1 C6 -59.1(10)
N5 C6 N1 C7 -51.9(10)
N5 C6 N1 C14 -176.3(7)
N5 C6 N1 C2 69.2(9)
N1 C6 N5 C4 -70.9(10)
N1 C6 N5 C13 165.9(7)
C3 C4 N5 C6 59.7(11)
C3 C4 N5 C13 -176.5(9)
C12 C13 N5 C6 -68.4(11)
C12 C13 N5 C4 170.2(9)
C12 C11 N10 C9 72.0(11)
C8 C9 N10 C11 -161.3(9)
C14 C15 N16 C27 52.8(10)
C14 C15 N16 C17 -72.7(9)
C26 C27 N16 C15 64.7(10)
C26 C27 N16 C17 -168.3(7)
C18 C17 N16 C15 -77.9(9)
C18 C17 N16 C27 155.4(8)
C18 C19 N20 C21 -162.3(8)
C22 C21 N20 C19 163.7(8)
C26 C25 N24 C23 -174.3(7)
C22 C23 N24 C25 63.1(11)
F36 C34 S30 O31 60.4(11)
F35 C34 S30 O31 -59.4(13)
F37 C34 S30 O31 178.1(9)
F36 C34 S30 O32 -179.9(9)
F35 C34 S30 O32 60.2(13)
F37 C34 S30 O32 -62.2(10)
F36 C34 S30 O33 -58.8(11)
F35 C34 S30 O33 -178.6(12)
F37 C34 S30 O33 58.9(10)
F47 C44 S40 O41 178.9(10)
F45 C44 S40 O41 -58.8(11)
F46 C44 S40 O41 62.4(11)
F47 C44 S40 O43 58.6(12)
F45 C44 S40 O43 -179.2(10)
F46 C44 S40 O43 -58.0(11)
F47 C44 S40 O42 -60.1(11)
F45 C44 S40 O42 62.2(11)
F46 C44 S40 O42 -176.6(9)
F57 C54 S50 O53 -66(2)
F56 C54 S50 O53 172.9(15)
F55 C54 S50 O53 59.4(16)
F57 C54 S50 O52 57(2)
F56 C54 S50 O52 -64.2(18)
F55 C54 S50 O52 -177.7(14)
F57 C54 S50 O51 176(2)
F56 C54 S50 O51 55.1(18)
F55 C54 S50 O51 -58.4(16)
F65 C64 S60 O61 58.4(8)
F66 C64 S60 O61 -178.8(7)
F67 C64 S60 O61 -60.9(8)
F65 C64 S60 O63 -179.0(7)
F66 C64 S60 O63 -56.2(8)
F67 C64 S60 O63 61.7(7)
F65 C64 S60 O62 -59.5(8)
F66 C64 S60 O62 63.3(8)
F67 C64 S60 O62 -178.8(7)
